data_7041806
loop_
_publ_author_name
'Rieb, Julia'
'Dominelli, Bruno'
'Mayer, David'
'Jandl, Christian'
'Drechsel, Jonas'
'Heydenreuter, Wolfgang'
'Sieber, Stephan A.'
'K\"uhn, Fritz E'

_publ_section_title
;
 Influence of wing-tip substituents and reaction conditions on the
 structure, properties and cytotoxicity of Ag(i)- and Au(i)-bis(NHC)
 complexes.
;
_journal_issue 8
_journal_name_full 'Dalton transactions (Cambridge, England : 2003)'
_journal_page_first 2722
_journal_page_last 2735
_journal_paper_doi 10.1039/c6dt04559f
_journal_volume 46
_journal_year 2017
_chemical_compound_source 'see text'
_chemical_formula_moiety 'C52 H60 Ag2 N8 O2, 2 (F6 P ), C2 H3 N, 0.14(O)'
_chemical_formula_sum 'C54 H63 Ag2 F12 N9 O2.14 P2'
_chemical_formula_weight 1378.02
_space_group_IT_number 14
_symmetry_cell_setting monoclinic
_symmetry_Int_Tables_number 14
_symmetry_space_group_name_Hall '-P 2ybc'
_symmetry_space_group_name_H-M 'P 1 21/c 1'
_atom_sites_solution_hydrogens mixed
_audit_update_record
;
2016-12-01 deposited with the CCDC.
2017-01-23 downloaded from the CCDC.
;
_cell_angle_alpha 90
_cell_angle_beta 100.465(5)
_cell_angle_gamma 90
_cell_formula_units_Z 4
_cell_length_a 12.4267(9)
_cell_length_b 15.8703(11)
_cell_length_c 30.676(2)
_cell_measurement_reflns_used 9202
_cell_measurement_temperature 100
_cell_measurement_theta_max 29.5089
_cell_measurement_theta_min 2.3303
_cell_volume 5949.1(7)
_computing_cell_refinement 'SAINT (Bruker, 2012)'
_computing_data_collection 'APEX II Control Software (Bruker, 2013)'
_computing_data_reduction 'SAINT (Bruker, 2012)'
_computing_molecular_graphics 'PLATON (Spek, 2011)'
_computing_publication_material 'PLATON (Spek, 2011), enCIFer (Allen, 2014)'
_computing_structure_refinement 'SHELXL2014 (Sheldrick, 2014), SHELXLE (Huebschle, 2011)'
_computing_structure_solution 'SHELXS97 (Sheldrick, 1997)'
_diffrn_ambient_temperature 100
_diffrn_detector ' CCD plate '
_diffrn_detector_area_resol_mean 16
_diffrn_measured_fraction_theta_full 0.992
_diffrn_measured_fraction_theta_max 0.934
_diffrn_measurement_device ' \k-geometry diffractometer '
_diffrn_measurement_device_type ' Bruker APEX-II CCD '
_diffrn_measurement_method ' phi- and omega-rotation '
_diffrn_radiation_monochromator 'MONTEL optic'
_diffrn_radiation_probe x-ray
_diffrn_radiation_source 'rotating anode FR591'
_diffrn_radiation_type MoK\a
_diffrn_radiation_wavelength 0.71073
_diffrn_reflns_av_R_equivalents 0.0502
_diffrn_reflns_av_unetI/netI 0.0707
_diffrn_reflns_limit_h_max 16
_diffrn_reflns_limit_h_min -17
_diffrn_reflns_limit_k_max 21
_diffrn_reflns_limit_k_min -22
_diffrn_reflns_limit_l_max 43
_diffrn_reflns_limit_l_min -37
_diffrn_reflns_number 41345
_diffrn_reflns_reduction_process
;
;
_diffrn_reflns_theta_full 25.24
_diffrn_reflns_theta_max 30.50
_diffrn_reflns_theta_min 1.67
_exptl_absorpt_coefficient_mu 0.798
_exptl_absorpt_correction_T_max 0.7460
_exptl_absorpt_correction_T_min 0.6263
_exptl_absorpt_correction_type multi-scan
_exptl_absorpt_process_details 'SADABS, Bruker, 2008b'
_exptl_crystal_colour colourless
_exptl_crystal_density_diffrn 1.538
_exptl_crystal_density_method 'Not Measured'
_exptl_crystal_description fragment
_exptl_crystal_F_000 2796
_exptl_crystal_size_max 0.417
_exptl_crystal_size_mid 0.304
_exptl_crystal_size_min 0.185
_refine_diff_density_max 0.751
_refine_diff_density_min -0.615
_refine_diff_density_rms 0.108
_refine_ls_extinction_method none
_refine_ls_goodness_of_fit_ref 1.020
_refine_ls_hydrogen_treatment mixed
_refine_ls_matrix_type full
_refine_ls_number_parameters 757
_refine_ls_number_reflns 16957
_refine_ls_number_restraints 1
_refine_ls_restrained_S_all 1.020
_refine_ls_R_factor_all 0.0656
_refine_ls_R_factor_gt 0.0451
_refine_ls_shift/su_max 0.001
_refine_ls_shift/su_mean 0.000
_refine_ls_structure_factor_coef Fsqd
_refine_ls_weighting_details 'W=1/[\S^2^(FO^2^)+(0.0367P)^2^+1.6641P] WHERE P=(FO^2^+2FC^2^)/3'
_refine_ls_weighting_scheme calc
_refine_ls_wR_factor_gt 0.0931
_refine_ls_wR_factor_ref 0.1015
_reflns_number_gt 12874
_reflns_number_total 16957
_reflns_threshold_expression I>2\s(I)
_cod_data_source_file c6dt04559f2.cif
_cod_data_source_block Ag2_LMes_2_PF6_2
_cod_depositor_comments 'Adding full bibliography for 7041805--7041812.cif.'
_cod_original_cell_volume 5949.2(7)
_cod_original_sg_symbol_H-M 'P 21/c'
_cod_database_code 7041806

loop_
_space_group_symop_id
_space_group_symop_operation_xyz
1 x,y,z
2 -x,1/2+y,1/2-z
3 -x,-y,-z
4 x,1/2-y,1/2+z

loop_
_atom_site_aniso_label
_atom_site_aniso_U_11
_atom_site_aniso_U_22
_atom_site_aniso_U_33
_atom_site_aniso_U_23
_atom_site_aniso_U_13
_atom_site_aniso_U_12
Ag1 0.0210(1) 0.0107(1) 0.0157(1) -0.0008(1) 0.0001(1) 0.0000(1)
Ag2 0.0172(1) 0.0118(1) 0.0204(1) -0.0001(1) 0.0030(1) -0.0018(1)
P1 0.0242(5) 0.0165(3) 0.0288(4) -0.0003(3) -0.0016(3) 0.0040(3)
P2 0.0341(5) 0.0239(4) 0.0227(4) 0.0053(3) 0.0029(3) 0.0002(3)
O1 0.0192(12) 0.0279(11) 0.0299(12) -0.0016(9) 0.0005(9) 0.0049(9)
O2 0.0374(15) 0.0480(14) 0.0234(12) 0.0015(10) -0.0052(10) 0.0047(12)
F1 0.0651(16) 0.0263(10) 0.0566(14) 0.0015(9) 0.0329(12) 0.0143(10)
N1 0.0158(13) 0.0143(10) 0.0191(11) 0.0019(8) 0.0012(9) -0.0001(9)
F2 0.0531(14) 0.0241(9) 0.0535(13) -0.0078(9) 0.0112(11) 0.0120(9)
N2 0.0160(13) 0.0129(9) 0.0157(11) 0.0012(8) -0.0002(9) 0.0002(9)
N3 0.0218(13) 0.0115(9) 0.0169(11) -0.0002(8) -0.0007(9) -0.0007(9)
F3 0.0310(13) 0.0364(11) 0.0678(15) 0.0115(10) -0.0167(10) -0.0066(9)
F4 0.0430(14) 0.0411(12) 0.0546(14) -0.0047(10) -0.0240(10) -0.0003(10)
N4 0.0247(14) 0.0106(9) 0.0158(11) -0.0001(8) 0.0022(9) 0.0003(9)
F5 0.0366(12) 0.0250(9) 0.0348(10) 0.0015(7) 0.0075(9) -0.0011(8)
N5 0.0182(13) 0.0121(9) 0.0225(12) -0.0005(8) 0.0032(10) -0.0006(9)
F6 0.0677(16) 0.0294(10) 0.0449(13) 0.0142(9) 0.0133(11) 0.0068(10)
N6 0.0179(13) 0.0132(9) 0.0163(11) -0.0025(8) 0.0031(9) 0.0001(9)
N7 0.0174(13) 0.0139(10) 0.0169(11) 0.0012(8) 0.0011(9) -0.0008(9)
N8 0.0154(13) 0.0153(10) 0.0235(12) 0.0007(9) 0.0022(10) -0.0013(9)
C1 0.0198(16) 0.0150(11) 0.0143(13) -0.0014(9) 0.0021(10) 0.0000(11)
C2 0.0211(16) 0.0135(11) 0.0231(14) 0.0019(10) 0.0006(11) 0.0004(11)
C3 0.0269(17) 0.0119(11) 0.0202(14) 0.0036(10) 0.0013(12) -0.0043(11)
C4 0.0162(15) 0.0155(11) 0.0149(13) -0.0002(9) -0.0023(10) 0.0004(10)
C5 0.0143(15) 0.0135(11) 0.0171(13) 0.0006(9) -0.0012(10) 0.0022(10)
C6 0.039(2) 0.0130(12) 0.0208(15) -0.0033(10) 0.0007(13) -0.0022(12)
C7 0.037(2) 0.0131(12) 0.0200(14) -0.0016(10) -0.0014(12) -0.0034(12)
C8 0.0211(16) 0.0189(12) 0.0222(14) 0.0039(10) 0.0021(11) 0.0023(11)
C9 0.0146(15) 0.0178(12) 0.0207(14) 0.0019(10) 0.0017(11) 0.0015(11)
C10 0.0201(17) 0.0259(14) 0.0194(14) 0.0009(11) 0.0035(11) -0.0008(12)
C11 0.0220(18) 0.0391(17) 0.0180(14) 0.0035(12) -0.0008(12) -0.0059(14)
C12 0.0169(17) 0.0352(16) 0.0307(17) 0.0106(13) 0.0007(13) 0.0025(13)
C13 0.0225(18) 0.0304(15) 0.0292(17) 0.0023(12) 0.0116(13) 0.0011(13)
C14 0.0239(17) 0.0210(13) 0.0187(14) 0.0003(10) 0.0049(12) 0.0024(12)
C15 0.0250(19) 0.056(2) 0.0192(15) -0.0074(14) 0.0040(13) -0.0056(16)
C16 0.0192(19) 0.066(2) 0.038(2) 0.0205(18) 0.0023(15) 0.0014(17)
C17 0.031(2) 0.0456(19) 0.0181(15) -0.0075(13) 0.0027(13) -0.0035(15)
C18 0.0264(17) 0.0120(11) 0.0154(13) 0.0004(9) 0.0031(11) -0.0012(11)
C19 0.0236(17) 0.0210(13) 0.0210(14) -0.0037(11) 0.0012(12) -0.0002(12)
C20 0.0278(18) 0.0286(15) 0.0245(16) -0.0025(12) 0.0084(13) -0.0078(13)
C21 0.034(2) 0.0242(14) 0.0190(15) 0.0027(11) -0.0001(13) -0.0079(13)
C22 0.0302(19) 0.0205(13) 0.0210(15) 0.0031(11) -0.0023(12) 0.0011(12)
C23 0.0232(17) 0.0160(12) 0.0171(13) 0.0002(10) 0.0006(11) -0.0013(11)
C24 0.0233(18) 0.0289(15) 0.0382(19) -0.0023(13) 0.0022(14) 0.0026(13)
C25 0.056(3) 0.043(2) 0.0306(19) 0.0144(15) 0.0052(17) -0.0143(18)
C26 0.0235(18) 0.0235(14) 0.0304(17) 0.0043(12) 0.0038(13) 0.0037(12)
C27 0.0168(15) 0.0138(11) 0.0186(13) 0.0012(9) 0.0028(11) -0.0021(10)
C28 0.0232(17) 0.0110(11) 0.0278(15) -0.0025(10) 0.0075(12) 0.0009(11)
C29 0.0224(17) 0.0142(11) 0.0239(15) -0.0028(10) 0.0078(12) -0.0023(11)
C30 0.0234(16) 0.0163(12) 0.0154(13) -0.0009(10) 0.0033(11) -0.0010(11)
C31 0.0183(16) 0.0169(12) 0.0187(13) -0.0008(10) -0.0011(11) -0.0028(11)
C32 0.0230(17) 0.0138(11) 0.0273(15) 0.0012(10) 0.0022(12) -0.0050(11)
C33 0.0235(17) 0.0141(11) 0.0240(15) -0.0012(10) 0.0000(12) -0.0023(11)
C34 0.0314(19) 0.0240(14) 0.0167(14) -0.0014(11) 0.0002(12) -0.0030(13)
C35 0.0198(16) 0.0115(11) 0.0300(16) -0.0027(10) -0.0047(12) 0.0004(11)
C36 0.0197(18) 0.0205(14) 0.053(2) -0.0034(14) 0.0022(15) -0.0011(12)
C37 0.0204(19) 0.0250(16) 0.076(3) -0.0103(17) -0.0072(17) -0.0032(14)
C38 0.031(2) 0.0181(14) 0.064(3) -0.0129(15) -0.0257(17) 0.0081(14)
C39 0.046(2) 0.0222(14) 0.0293(17) -0.0033(12) -0.0127(15) 0.0073(15)
C40 0.0271(18) 0.0173(13) 0.0312(17) -0.0009(11) -0.0031(13) 0.0018(12)
C41 0.029(2) 0.055(2) 0.067(3) 0.001(2) 0.020(2) -0.0141(18)
C42 0.053(3) 0.035(2) 0.089(3) -0.031(2) -0.045(2) 0.0134(19)
C43 0.038(2) 0.0416(19) 0.0271(17) 0.0094(14) 0.0041(15) 0.0010(16)
C44 0.0167(16) 0.0159(12) 0.0288(16) -0.0001(11) 0.0068(12) -0.0046(11)
C45 0.0172(16) 0.0214(13) 0.0334(17) 0.0018(12) 0.0036(13) -0.0027(12)
C46 0.0177(17) 0.0232(14) 0.049(2) 0.0046(13) 0.0091(14) 0.0017(12)
C47 0.0271(19) 0.0239(14) 0.050(2) -0.0045(14) 0.0218(16) -0.0046(13)
C48 0.034(2) 0.0266(15) 0.0307(17) -0.0031(12) 0.0157(15) -0.0082(14)
C49 0.0215(17) 0.0211(13) 0.0278(16) 0.0021(11) 0.0063(13) -0.0056(12)
C50 0.0245(19) 0.0331(16) 0.0383(19) 0.0046(14) -0.0029(14) 0.0027(14)
C51 0.048(3) 0.0315(18) 0.067(3) -0.0097(17) 0.034(2) -0.0007(17)
C52 0.039(2) 0.0254(15) 0.0297(17) 0.0033(12) 0.0047(14) 0.0025(14)
F7 0.0437(14) 0.0457(12) 0.0426(12) 0.0116(9) -0.0119(10) 0.0075(10)
F8 0.0675(17) 0.0244(10) 0.0586(14) -0.0032(9) -0.0001(12) -0.0044(10)
F9 0.0585(16) 0.0827(17) 0.0427(13) 0.0333(12) 0.0188(12) 0.0068(13)
F10 0.0389(13) 0.0428(11) 0.0446(12) 0.0169(9) 0.0171(10) 0.0075(9)
F11 0.0350(13) 0.0492(12) 0.0371(11) 0.0171(9) -0.0031(9) -0.0050(9)
F12 0.0635(17) 0.0362(11) 0.0528(14) -0.0119(10) 0.0003(11) 0.0115(11)
N9 0.066(3) 0.0350(17) 0.071(3) 0.0101(17) -0.0089(19) -0.0168(17)
O3 0.082(19) 0.038(11) 0.042(13) 0.003(9) -0.009(10) 0.001(10)
C53 0.041(2) 0.0358(19) 0.047(2) 0.0109(16) -0.0014(17) -0.0110(17)
C54 0.059(3) 0.057(3) 0.078(3) -0.026(2) 0.029(3) -0.022(2)

loop_
_atom_site_label
_atom_site_type_symbol
_atom_site_thermal_displace_type
_atom_site_fract_x
_atom_site_fract_y
_atom_site_fract_z
_atom_site_occupancy
_atom_site_U_iso_or_equiv
_atom_site_calc_flag
_atom_site_refinement_flags
Ag1 Ag Uani 0.39746(2) 0.26127(2) 0.09861(2) 1.000 0.0162(1) d .
Ag2 Ag Uani 0.62599(2) 0.17224(2) 0.15264(2) 1.000 0.0165(1) d .
P1 P Uani 0.77671(7) 0.25553(4) 0.38682(3) 1.000 0.0240(2) d .
P2 P Uani 0.65180(7) 0.70875(5) 0.25110(3) 1.000 0.0272(3) d .
O1 O Uani 0.19489(17) 0.07319(13) 0.14033(7) 1.000 0.0262(7) d .
O2 O Uani 0.6528(2) 0.35302(16) 0.26391(7) 1.000 0.0376(8) d D
F1 F Uani 0.83501(19) 0.18158(11) 0.36544(7) 1.000 0.0466(8) d .
N1 N Uani 0.65252(19) -0.01979(13) 0.16893(7) 1.000 0.0167(7) d .
F2 F Uani 0.71579(18) 0.32944(11) 0.40889(7) 1.000 0.0434(7) d .
N2 N Uani 0.48338(18) 0.00917(13) 0.14879(7) 1.000 0.0153(6) d .
N3 N Uani 0.36298(19) 0.06946(13) 0.08711(7) 1.000 0.0173(6) d .
F3 F Uani 0.88665(16) 0.27916(12) 0.41935(7) 1.000 0.0483(8) d .
F4 F Uani 0.66419(18) 0.23412(13) 0.35501(7) 1.000 0.0504(8) d .
N4 N Uani 0.35247(19) 0.12751(13) 0.02394(7) 1.000 0.0172(7) d .
F5 F Uani 0.74623(16) 0.19091(10) 0.42270(6) 1.000 0.0320(6) d .
N5 N Uani 0.33146(19) 0.44311(13) 0.10912(7) 1.000 0.0177(7) d .
F6 F Uani 0.80571(19) 0.32093(11) 0.35129(7) 1.000 0.0470(8) d .
N6 N Uani 0.46474(19) 0.41673(13) 0.16176(7) 1.000 0.0158(6) d .
N7 N Uani 0.64754(19) 0.36649(13) 0.16919(7) 1.000 0.0163(7) d .
N8 N Uani 0.76708(19) 0.32224(13) 0.13273(7) 1.000 0.0182(7) d .
C1 C Uani 0.5839(2) 0.04567(16) 0.15765(8) 1.000 0.0165(8) d .
C2 C Uani 0.5960(2) -0.09578(16) 0.16639(9) 1.000 0.0197(8) d .
C3 C Uani 0.4899(2) -0.07781(16) 0.15373(9) 1.000 0.0200(8) d .
C4 C Uani 0.3836(2) 0.05822(16) 0.13517(8) 1.000 0.0162(8) d .
C5 C Uani 0.3734(2) 0.14468(15) 0.06769(8) 1.000 0.0155(8) d .
C6 C Uani 0.3281(3) 0.04323(16) 0.01628(9) 1.000 0.0249(9) d .
C7 C Uani 0.3347(3) 0.00632(16) 0.05598(9) 1.000 0.0242(9) d .
C8 C Uani 0.2862(2) 0.01972(17) 0.15155(9) 1.000 0.0210(8) d .
C9 C Uani 0.7689(2) -0.01468(16) 0.18368(9) 1.000 0.0179(8) d .
C10 C Uani 0.8089(2) -0.00215(17) 0.22857(9) 1.000 0.0218(9) d .
C11 C Uani 0.9213(3) -0.00712(19) 0.24268(10) 1.000 0.0269(9) d .
C12 C Uani 0.9917(3) -0.0247(2) 0.21347(10) 1.000 0.0281(10) d .
C13 C Uani 0.9481(3) -0.03465(18) 0.16921(10) 1.000 0.0265(10) d .
C14 C Uani 0.8374(2) -0.02978(17) 0.15332(9) 1.000 0.0211(9) d .
C15 C Uani 0.7341(3) 0.0138(2) 0.26132(10) 1.000 0.0334(10) d .
C16 C Uani 1.1128(3) -0.0319(3) 0.23052(12) 1.000 0.0414(11) d .
C17 C Uani 0.7907(3) -0.0399(2) 0.10478(9) 1.000 0.0318(10) d .
C18 C Uani 0.3628(2) 0.18769(15) -0.01051(9) 1.000 0.0180(8) d .
C19 C Uani 0.4670(3) 0.20290(17) -0.01909(9) 1.000 0.0222(9) d .
C20 C Uani 0.4758(3) 0.25827(18) -0.05336(10) 1.000 0.0265(9) d .
C21 C Uani 0.3850(3) 0.29699(18) -0.07789(9) 1.000 0.0264(10) d .
C22 C Uani 0.2828(3) 0.27910(17) -0.06828(9) 1.000 0.0248(9) d .
C23 C Uani 0.2690(2) 0.22431(16) -0.03419(9) 1.000 0.0192(8) d .
C24 C Uani 0.5658(3) 0.16027(19) 0.00734(11) 1.000 0.0306(10) d .
C25 C Uani 0.3972(3) 0.3581(2) -0.11456(11) 1.000 0.0435(14) d .
C26 C Uani 0.1583(3) 0.20496(18) -0.02392(10) 1.000 0.0259(9) d .
C27 C Uani 0.3993(2) 0.38035(15) 0.12636(9) 1.000 0.0165(8) d .
C28 C Uani 0.3551(2) 0.51763(16) 0.13251(9) 1.000 0.0203(8) d .
C29 C Uani 0.4387(2) 0.50108(16) 0.16546(9) 1.000 0.0197(8) d .
C30 C Uani 0.5509(2) 0.36938(16) 0.18991(9) 1.000 0.0184(8) d .
C31 C Uani 0.6803(2) 0.29603(16) 0.15044(9) 1.000 0.0185(8) d .
C32 C Uani 0.7872(2) 0.40749(16) 0.13982(9) 1.000 0.0217(8) d .
C33 C Uani 0.7120(2) 0.43534(16) 0.16317(9) 1.000 0.0211(8) d .
C34 C Uani 0.5752(3) 0.40413(18) 0.23689(9) 1.000 0.0246(9) d .
C35 C Uani 0.2455(2) 0.43171(16) 0.07163(10) 1.000 0.0216(8) d .
C36 C Uani 0.1439(3) 0.40343(18) 0.07893(12) 1.000 0.0316(10) d .
C37 C Uani 0.0635(3) 0.3918(2) 0.04218(14) 1.000 0.0425(13) d .
C38 C Uani 0.0796(3) 0.40813(19) -0.00073(13) 1.000 0.0420(13) d .
C39 C Uani 0.1817(3) 0.43536(19) -0.00631(11) 1.000 0.0350(10) d .
C40 C Uani 0.2674(3) 0.44676(17) 0.02928(10) 1.000 0.0263(9) d .
C41 C Uani 0.1224(3) 0.3879(3) 0.12477(13) 1.000 0.0489(14) d .
C42 C Uani -0.0108(3) 0.3947(2) -0.03934(15) 1.000 0.0663(16) d .
C43 C Uani 0.3790(3) 0.4736(2) 0.02260(11) 1.000 0.0358(11) d .
C44 C Uani 0.8257(2) 0.26699(16) 0.10756(10) 1.000 0.0201(9) d .
C45 C Uani 0.9004(2) 0.21003(18) 0.13050(10) 1.000 0.0241(9) d .
C46 C Uani 0.9495(3) 0.15442(18) 0.10492(11) 1.000 0.0296(10) d .
C47 C Uani 0.9257(3) 0.15544(19) 0.05885(12) 1.000 0.0318(10) d .
C48 C Uani 0.8547(3) 0.21531(19) 0.03773(11) 1.000 0.0292(10) d .
C49 C Uani 0.8029(3) 0.27248(17) 0.06166(10) 1.000 0.0232(9) d .
C50 C Uani 0.9277(3) 0.2078(2) 0.18025(11) 1.000 0.0330(10) d .
C51 C Uani 0.9766(3) 0.0906(2) 0.03263(14) 1.000 0.0459(15) d .
C52 C Uani 0.7261(3) 0.33771(19) 0.03805(11) 1.000 0.0316(10) d .
F7 F Uani 0.75987(18) 0.68383(13) 0.28552(7) 1.000 0.0465(7) d .
F8 F Uani 0.64397(19) 0.61571(12) 0.23203(7) 1.000 0.0516(8) d .
F9 F Uani 0.5784(2) 0.68123(15) 0.28663(7) 1.000 0.0601(9) d .
F10 F Uani 0.72397(17) 0.73694(12) 0.21629(7) 1.000 0.0409(7) d .
F11 F Uani 0.54272(16) 0.73387(13) 0.21743(6) 1.000 0.0416(7) d .
F12 F Uani 0.65701(19) 0.80187(13) 0.27067(7) 1.000 0.0521(8) d .
N9 N Uani 0.9094(3) 0.5886(2) 0.15392(12) 1.000 0.0600(15) d .
O3 O Uani 0.6471(19) 0.2059(12) 0.2659(6) 0.138(9) 0.057(9) d .
C53 C Uani 0.9369(3) 0.6505(2) 0.16955(13) 1.000 0.0424(11) d .
C54 C Uani 0.9735(4) 0.7307(3) 0.19001(16) 1.000 0.0626(17) d .
H1 H Uiso 0.20450 0.11690 0.15600 1.000 0.0390 c RU
H2 H Uiso 0.62700 -0.15020 0.17250 1.000 0.0240 c RU
H2A H Uiso 0.612(3) 0.3059(19) 0.2762(12) 1.000 0.0560 d DU
H3 H Uiso 0.43080 -0.11670 0.14910 1.000 0.0240 c RU
H4 H Uiso 0.39650 0.11530 0.14890 1.000 0.0190 c RU
H6 H Uiso 0.31010 0.01650 -0.01180 1.000 0.0300 c RU
H7 H Uiso 0.32250 -0.05140 0.06160 1.000 0.0290 c RU
H8A H Uiso 0.26940 -0.03630 0.13780 1.000 0.0250 c RU
H8B H Uiso 0.30370 0.01220 0.18410 1.000 0.0250 c RU
H11 H Uiso 0.95090 0.00170 0.27310 1.000 0.0320 c RU
H13 H Uiso 0.99610 -0.04520 0.14900 1.000 0.0320 c RU
H15A H Uiso 0.77710 0.03470 0.28920 1.000 0.0500 c RU
H15B H Uiso 0.69760 -0.03880 0.26680 1.000 0.0500 c RU
H15C H Uiso 0.67910 0.05590 0.24920 1.000 0.0500 c RU
H16A H Uiso 1.14670 -0.06470 0.20960 1.000 0.0620 c RU
H16B H Uiso 1.12530 -0.06010 0.25940 1.000 0.0620 c RU
H16C H Uiso 1.14530 0.02460 0.23370 1.000 0.0620 c RU
H17A H Uiso 0.84960 -0.05360 0.08870 1.000 0.0480 c RU
H17B H Uiso 0.75540 0.01280 0.09320 1.000 0.0480 c RU
H17C H Uiso 0.73650 -0.08540 0.10080 1.000 0.0480 c RU
H20 H Uiso 0.54600 0.26980 -0.06010 1.000 0.0320 c RU
H22 H Uiso 0.22020 0.30500 -0.08540 1.000 0.0300 c RU
H24A H Uiso 0.62940 0.17050 -0.00670 1.000 0.0460 c RU
H24B H Uiso 0.55240 0.09950 0.00840 1.000 0.0460 c RU
H24C H Uiso 0.58010 0.18310 0.03750 1.000 0.0460 c RU
H25A H Uiso 0.33040 0.35760 -0.13710 1.000 0.0650 c RU
H25B H Uiso 0.45960 0.34130 -0.12810 1.000 0.0650 c RU
H25C H Uiso 0.40950 0.41500 -0.10220 1.000 0.0650 c RU
H26A H Uiso 0.10170 0.22680 -0.04770 1.000 0.0390 c RU
H26B H Uiso 0.15100 0.23160 0.00420 1.000 0.0390 c RU
H26C H Uiso 0.14990 0.14380 -0.02150 1.000 0.0390 c RU
H28 H Uiso 0.31890 0.57020 0.12630 1.000 0.0240 c RU
H29 H Uiso 0.47360 0.53970 0.18720 1.000 0.0240 c RU
H30 H Uiso 0.52430 0.31020 0.19160 1.000 0.0220 c RU
H32 H Uiso 0.84270 0.43990 0.13020 1.000 0.0260 c RU
H33 H Uiso 0.70480 0.49120 0.17350 1.000 0.0250 c RU
H34A H Uiso 0.60390 0.46230 0.23650 1.000 0.0290 c RU
H34B H Uiso 0.50690 0.40600 0.24920 1.000 0.0290 c RU
H37 H Uiso -0.00600 0.37180 0.04630 1.000 0.0510 c RU
H39 H Uiso 0.19390 0.44670 -0.03540 1.000 0.0420 c RU
H41A H Uiso 0.05430 0.35580 0.12300 1.000 0.0740 c RU
H41B H Uiso 0.11560 0.44190 0.13950 1.000 0.0740 c RU
H41C H Uiso 0.18320 0.35570 0.14180 1.000 0.0740 c RU
H42A H Uiso 0.01380 0.41160 -0.06670 1.000 0.0990 c RU
H42B H Uiso -0.07430 0.42870 -0.03560 1.000 0.0990 c RU
H42C H Uiso -0.03130 0.33500 -0.04120 1.000 0.0990 c RU
H43A H Uiso 0.37980 0.47810 -0.00920 1.000 0.0540 c RU
H43B H Uiso 0.43320 0.43180 0.03590 1.000 0.0540 c RU
H43C H Uiso 0.39690 0.52840 0.03670 1.000 0.0540 c RU
H46 H Uiso 1.00090 0.11450 0.11940 1.000 0.0360 c RU
H48 H Uiso 0.84060 0.21780 0.00630 1.000 0.0350 c RU
H50A H Uiso 0.99770 0.17870 0.18960 1.000 0.0500 c RU
H50B H Uiso 0.87000 0.17770 0.19180 1.000 0.0500 c RU
H50C H Uiso 0.93340 0.26550 0.19180 1.000 0.0500 c RU
H51A H Uiso 0.97160 0.11020 0.00200 1.000 0.0690 c RU
H51B H Uiso 0.93760 0.03700 0.03270 1.000 0.0690 c RU
H51C H Uiso 1.05370 0.08270 0.04610 1.000 0.0690 c RU
H52A H Uiso 0.71430 0.32730 0.00600 1.000 0.0470 c RU
H52B H Uiso 0.75780 0.39390 0.04440 1.000 0.0470 c RU
H52C H Uiso 0.65600 0.33450 0.04830 1.000 0.0470 c RU
H54A H Uiso 0.92460 0.74780 0.21010 1.000 0.0940 c RU
H54B H Uiso 0.97230 0.77350 0.16690 1.000 0.0940 c RU
H54C H Uiso 1.04810 0.72470 0.20670 1.000 0.0940 c RU

loop_
_atom_type_symbol
_atom_type_description
_atom_type_scat_dispersion_real
_atom_type_scat_dispersion_imag
_atom_type_scat_source
C C 0.0033 0.0016 ' International Tables Vol C Tables 4.2.6.8 and 6.1.1.4'
H H 0.0000 0.0000 ' International Tables Vol C Tables 4.2.6.8 and 6.1.1.4'
Ag Ag -0.8971 1.1015 ' International Tables Vol C Tables 4.2.6.8 and 6.1.1.4'
F F 0.0171 0.0103 ' International Tables Vol C Tables 4.2.6.8 and 6.1.1.4'
N N 0.0061 0.0033 ' International Tables Vol C Tables 4.2.6.8 and 6.1.1.4'
O O 0.0106 0.0060 ' International Tables Vol C Tables 4.2.6.8 and 6.1.1.4'
P P 0.1023 0.0942 ' International Tables Vol C Tables 4.2.6.8 and 6.1.1.4'

loop_
_geom_angle_atom_site_label_1
_geom_angle_atom_site_label_2
_geom_angle_atom_site_label_3
_geom_angle
_geom_angle_publ_flag
Ag2 Ag1 C5 83.59(7) yes
Ag2 Ag1 C27 103.75(7) yes
C5 Ag1 C27 172.30(10) yes
Ag1 Ag2 C1 104.02(7) yes
Ag1 Ag2 C31 80.55(7) yes
C1 Ag2 C31 175.43(10) yes
F2 P1 F4 89.17(12) yes
F2 P1 F5 89.40(11) yes
F2 P1 F6 89.72(11) yes
F3 P1 F4 178.03(12) yes
F3 P1 F5 90.19(11) yes
F3 P1 F6 90.02(12) yes
F4 P1 F5 89.63(11) yes
F4 P1 F6 90.14(12) yes
F5 P1 F6 179.09(12) yes
F1 P1 F2 178.87(12) yes
F1 P1 F3 91.68(12) yes
F1 P1 F4 90.28(12) yes
F1 P1 F5 89.61(10) yes
F1 P1 F6 91.27(11) yes
F2 P1 F3 88.87(11) yes
F9 P2 F11 89.25(12) yes
F9 P2 F12 89.18(12) yes
F10 P2 F11 90.66(11) yes
F10 P2 F12 90.16(12) yes
F11 P2 F12 89.07(12) yes
F7 P2 F11 178.99(12) yes
F7 P2 F12 90.51(12) yes
F8 P2 F9 89.59(12) yes
F8 P2 F10 91.07(12) yes
F7 P2 F8 90.07(12) yes
F7 P2 F9 89.83(12) yes
F7 P2 F10 90.26(12) yes
F9 P2 F10 179.34(12) yes
F8 P2 F11 90.34(12) yes
F8 P2 F12 178.64(14) yes
C2 N1 C9 122.4(2) yes
C1 N1 C9 126.2(2) yes
C1 N1 C2 111.4(2) yes
C8 O1 H1 109.00 no
C1 N2 C3 111.6(2) yes
C3 N2 C4 126.2(2) yes
C1 N2 C4 122.2(2) yes
C34 O2 H2A 108(2) no
C5 N3 C7 111.6(2) yes
C4 N3 C7 125.7(2) yes
C4 N3 C5 122.7(2) yes
C6 N4 C18 124.1(2) yes
C5 N4 C18 124.5(2) yes
C5 N4 C6 111.2(2) yes
C27 N5 C28 111.6(2) yes
C28 N5 C35 125.5(2) yes
C27 N5 C35 122.9(2) yes
C29 N6 C30 127.4(2) yes
C27 N6 C29 111.1(2) yes
C27 N6 C30 121.5(2) yes
C31 N7 C33 111.6(2) yes
C30 N7 C33 125.1(2) yes
C30 N7 C31 123.1(2) yes
C32 N8 C44 125.5(2) yes
C31 N8 C32 111.7(2) yes
C31 N8 C44 122.7(2) yes
Ag2 C1 N1 127.20(19) yes
Ag2 C1 N2 128.96(18) yes
N1 C1 N2 103.8(2) yes
N1 C2 C3 107.0(2) yes
N2 C3 C2 106.2(2) yes
N2 C4 C8 112.2(2) yes
N3 C4 C8 112.2(2) yes
N2 C4 N3 109.8(2) yes
N3 C5 N4 104.1(2) yes
Ag1 C5 N4 128.38(18) yes
Ag1 C5 N3 127.13(18) yes
N4 C6 C7 107.0(2) yes
N3 C7 C6 106.0(2) yes
O1 C8 C4 109.4(2) yes
C10 C9 C14 122.4(2) no
N1 C9 C14 118.8(2) yes
N1 C9 C10 118.6(2) yes
C9 C10 C11 117.3(2) no
C9 C10 C15 122.1(2) no
C11 C10 C15 120.6(3) no
C10 C11 C12 121.8(3) no
C13 C12 C16 121.6(3) no
C11 C12 C16 119.9(3) no
C11 C12 C13 118.6(3) no
C12 C13 C14 122.2(3) no
C13 C14 C17 121.7(3) no
C9 C14 C13 117.8(3) no
C9 C14 C17 120.5(3) no
C19 C18 C23 123.6(2) no
N4 C18 C19 117.6(2) yes
N4 C18 C23 118.8(2) yes
C18 C19 C20 117.2(3) no
C18 C19 C24 121.2(3) no
C20 C19 C24 121.6(3) no
C19 C20 C21 121.6(3) no
C20 C21 C25 120.5(3) no
C20 C21 C22 118.9(3) no
C22 C21 C25 120.6(3) no
C21 C22 C23 122.0(3) no
C18 C23 C26 121.4(2) no
C22 C23 C26 121.9(3) no
C18 C23 C22 116.7(3) no
Ag1 C27 N6 132.48(18) yes
N5 C27 N6 103.9(2) yes
Ag1 C27 N5 123.57(19) yes
N5 C28 C29 106.6(2) yes
N6 C29 C28 106.8(2) yes
N7 C30 C34 112.8(2) yes
N6 C30 N7 109.4(2) yes
N6 C30 C34 111.9(2) yes
Ag2 C31 N7 129.90(19) yes
Ag2 C31 N8 125.99(18) yes
N7 C31 N8 103.8(2) yes
N8 C32 C33 106.3(2) yes
N7 C33 C32 106.5(2) yes
O2 C34 C30 110.2(2) yes
C36 C35 C40 122.6(3) no
N5 C35 C36 118.5(3) yes
N5 C35 C40 118.9(2) yes
C37 C36 C41 121.3(3) no
C35 C36 C41 121.6(3) no
C35 C36 C37 117.1(3) no
C36 C37 C38 122.8(3) no
C37 C38 C39 118.0(3) no
C37 C38 C42 120.5(3) no
C39 C38 C42 121.5(3) no
C38 C39 C40 122.2(3) no
C35 C40 C39 117.2(3) no
C39 C40 C43 121.6(3) no
C35 C40 C43 121.2(3) no
N8 C44 C45 118.5(3) yes
C45 C44 C49 123.3(3) no
N8 C44 C49 118.2(2) yes
C46 C45 C50 121.1(3) no
C44 C45 C50 122.4(3) no
C44 C45 C46 116.5(3) no
C45 C46 C47 122.1(3) no
C48 C47 C51 120.9(3) no
C46 C47 C51 120.0(3) no
C46 C47 C48 119.1(3) no
C47 C48 C49 121.3(3) no
C48 C49 C52 120.5(3) no
C44 C49 C48 117.7(3) no
C44 C49 C52 121.8(3) no
N1 C2 H2 126.00 no
C3 C2 H2 126.00 no
N2 C3 H3 127.00 no
C2 C3 H3 127.00 no
C8 C4 H4 108.00 no
N3 C4 H4 107.00 no
N2 C4 H4 107.00 no
N4 C6 H6 126.00 no
C7 C6 H6 126.00 no
N3 C7 H7 127.00 no
C6 C7 H7 127.00 no
O1 C8 H8B 110.00 no
C4 C8 H8A 110.00 no
C4 C8 H8B 110.00 no
O1 C8 H8A 110.00 no
H8A C8 H8B 108.00 no
C10 C11 H11 119.00 no
C12 C11 H11 119.00 no
C14 C13 H13 119.00 no
C12 C13 H13 119.00 no
H15A C15 H15C 109.00 no
H15B C15 H15C 109.00 no
H15A C15 H15B 110.00 no
C10 C15 H15A 109.00 no
C10 C15 H15B 109.00 no
C10 C15 H15C 109.00 no
C12 C16 H16C 109.00 no
C12 C16 H16A 110.00 no
C12 C16 H16B 109.00 no
H16B C16 H16C 109.00 no
H16A C16 H16B 109.00 no
H16A C16 H16C 109.00 no
C14 C17 H17A 109.00 no
H17A C17 H17B 109.00 no
C14 C17 H17B 110.00 no
C14 C17 H17C 110.00 no
H17A C17 H17C 109.00 no
H17B C17 H17C 109.00 no
C21 C20 H20 119.00 no
C19 C20 H20 119.00 no
C21 C22 H22 119.00 no
C23 C22 H22 119.00 no
H24B C24 H24C 110.00 no
C19 C24 H24A 109.00 no
C19 C24 H24B 109.00 no
C19 C24 H24C 109.00 no
H24A C24 H24B 109.00 no
H24A C24 H24C 109.00 no
C21 C25 H25C 109.00 no
C21 C25 H25A 109.00 no
C21 C25 H25B 110.00 no
H25B C25 H25C 110.00 no
H25A C25 H25B 109.00 no
H25A C25 H25C 109.00 no
C23 C26 H26C 109.00 no
C23 C26 H26A 109.00 no
C23 C26 H26B 109.00 no
H26A C26 H26C 110.00 no
H26B C26 H26C 109.00 no
H26A C26 H26B 110.00 no
C29 C28 H28 127.00 no
N5 C28 H28 127.00 no
C28 C29 H29 127.00 no
N6 C29 H29 127.00 no
N7 C30 H30 107.00 no
C34 C30 H30 108.00 no
N6 C30 H30 108.00 no
C33 C32 H32 127.00 no
N8 C32 H32 127.00 no
N7 C33 H33 127.00 no
C32 C33 H33 127.00 no
O2 C34 H34A 110.00 no
C30 C34 H34A 110.00 no
C30 C34 H34B 110.00 no
O2 C34 H34B 110.00 no
H34A C34 H34B 108.00 no
C38 C37 H37 119.00 no
C36 C37 H37 119.00 no
C38 C39 H39 119.00 no
C40 C39 H39 119.00 no
H41B C41 H41C 109.00 no
C36 C41 H41B 110.00 no
C36 C41 H41A 109.00 no
H41A C41 H41C 109.00 no
C36 C41 H41C 110.00 no
H41A C41 H41B 110.00 no
C38 C42 H42C 110.00 no
C38 C42 H42B 110.00 no
C38 C42 H42A 109.00 no
H42B C42 H42C 109.00 no
H42A C42 H42B 109.00 no
H42A C42 H42C 109.00 no
H43A C43 H43B 109.00 no
C40 C43 H43A 109.00 no
C40 C43 H43B 109.00 no
C40 C43 H43C 109.00 no
H43A C43 H43C 109.00 no
H43B C43 H43C 109.00 no
C45 C46 H46 119.00 no
C47 C46 H46 119.00 no
C49 C48 H48 119.00 no
C47 C48 H48 119.00 no
C45 C50 H50B 109.00 no
C45 C50 H50A 109.00 no
H50A C50 H50C 109.00 no
C45 C50 H50C 109.00 no
H50A C50 H50B 109.00 no
H50B C50 H50C 110.00 no
C47 C51 H51C 110.00 no
C47 C51 H51A 109.00 no
C47 C51 H51B 110.00 no
H51B C51 H51C 110.00 no
H51A C51 H51B 109.00 no
H51A C51 H51C 109.00 no
H52B C52 H52C 109.00 no
C49 C52 H52A 109.00 no
C49 C52 H52B 110.00 no
C49 C52 H52C 109.00 no
H52A C52 H52B 110.00 no
H52A C52 H52C 109.00 no
N9 C53 C54 179.6(4) yes
C53 C54 H54A 109.00 no
C53 C54 H54B 109.00 no
C53 C54 H54C 109.00 no
H54A C54 H54B 109.00 no
H54A C54 H54C 110.00 no
H54B C54 H54C 110.00 no

loop_
_geom_bond_atom_site_label_1
_geom_bond_atom_site_label_2
_geom_bond_distance
_geom_bond_publ_flag
Ag1 Ag2 3.3314(6) yes
Ag1 C5 2.076(2) yes
Ag1 C27 2.071(2) yes
Ag2 C1 2.088(3) yes
Ag2 C31 2.082(3) yes
P1 F3 1.584(2) yes
P1 F1 1.583(2) yes
P1 F2 1.610(2) yes
P1 F6 1.593(2) yes
P1 F4 1.590(2) yes
P1 F5 1.5994(19) yes
P2 F7 1.600(2) yes
P2 F10 1.579(2) yes
P2 F8 1.585(2) yes
P2 F9 1.604(2) yes
P2 F11 1.598(2) yes
P2 F12 1.592(2) yes
O1 C8 1.409(3) yes
O2 C34 1.409(4) yes
N1 C2 1.391(3) yes
O1 H1 0.8400 no
N1 C1 1.349(3) yes
N1 C9 1.437(3) yes
N2 C3 1.390(3) yes
N2 C4 1.459(3) yes
N2 C1 1.359(3) yes
O2 H2A 1.01(3) no
N3 C5 1.351(3) yes
N3 C7 1.385(3) yes
N3 C4 1.461(3) yes
N4 C5 1.348(3) yes
N4 C6 1.382(3) yes
N4 C18 1.447(3) yes
N5 C35 1.432(4) yes
N5 C28 1.387(3) yes
N5 C27 1.349(3) yes
N6 C30 1.456(3) yes
N6 C29 1.387(3) yes
N6 C27 1.361(3) yes
N7 C33 1.387(3) yes
N7 C30 1.458(3) yes
N7 C31 1.354(3) yes
N8 C31 1.358(3) yes
N8 C44 1.449(3) yes
N8 C32 1.386(3) yes
C2 C3 1.336(4) no
C4 C8 1.520(4) no
C6 C7 1.340(4) no
C9 C14 1.392(4) no
C9 C10 1.391(4) no
C10 C15 1.509(4) no
C10 C11 1.387(4) no
C11 C12 1.390(5) no
C12 C13 1.377(4) no
C12 C16 1.505(5) no
C13 C14 1.376(4) no
C14 C17 1.505(4) no
C18 C23 1.384(4) no
C18 C19 1.389(4) no
C19 C24 1.504(5) no
C19 C20 1.390(4) no
C20 C21 1.382(5) no
C21 C25 1.514(4) no
C21 C22 1.384(5) no
C22 C23 1.394(4) no
C23 C26 1.498(4) no
C28 C29 1.337(4) no
C30 C34 1.521(4) no
C32 C33 1.351(4) no
C35 C36 1.396(4) no
C35 C40 1.396(4) no
C36 C41 1.499(5) no
C36 C37 1.376(5) no
C37 C38 1.391(6) no
C38 C42 1.492(6) no
C38 C39 1.380(5) no
C39 C40 1.392(5) no
C40 C43 1.500(5) no
C44 C49 1.388(4) no
C44 C45 1.392(4) no
C45 C50 1.502(4) no
C45 C46 1.393(4) no
C46 C47 1.390(5) no
C47 C48 1.376(5) no
C47 C51 1.514(5) no
C48 C49 1.396(5) no
C49 C52 1.502(5) no
C2 H2 0.9500 no
C3 H3 0.9500 no
C4 H4 1.0000 no
C6 H6 0.9500 no
C7 H7 0.9500 no
C8 H8A 0.9900 no
C8 H8B 0.9900 no
C11 H11 0.9500 no
C13 H13 0.9500 no
C15 H15B 0.9800 no
C15 H15C 0.9800 no
C15 H15A 0.9800 no
C16 H16A 0.9800 no
C16 H16B 0.9800 no
C16 H16C 0.9800 no
C17 H17B 0.9800 no
C17 H17C 0.9800 no
C17 H17A 0.9800 no
C20 H20 0.9500 no
C22 H22 0.9500 no
C24 H24A 0.9800 no
C24 H24B 0.9800 no
C24 H24C 0.9800 no
C25 H25C 0.9800 no
C25 H25B 0.9800 no
C25 H25A 0.9800 no
C26 H26A 0.9800 no
C26 H26B 0.9800 no
C26 H26C 0.9800 no
C28 H28 0.9500 no
C29 H29 0.9500 no
C30 H30 1.0000 no
C32 H32 0.9500 no
C33 H33 0.9500 no
C34 H34A 0.9900 no
C34 H34B 0.9900 no
C37 H37 0.9500 no
C39 H39 0.9500 no
C41 H41C 0.9800 no
C41 H41A 0.9800 no
C41 H41B 0.9800 no
C42 H42B 0.9800 no
C42 H42A 0.9800 no
C42 H42C 0.9800 no
C43 H43A 0.9800 no
C43 H43B 0.9800 no
C43 H43C 0.9800 no
C46 H46 0.9500 no
C48 H48 0.9500 no
C50 H50A 0.9800 no
C50 H50B 0.9800 no
C50 H50C 0.9800 no
C51 H51A 0.9800 no
C51 H51C 0.9800 no
C51 H51B 0.9800 no
C52 H52B 0.9800 no
C52 H52C 0.9800 no
C52 H52A 0.9800 no
N9 C53 1.119(5) yes
C53 C54 1.455(6) no
C54 H54A 0.9800 no
C54 H54B 0.9800 no
C54 H54C 0.9800 no

loop_
_geom_hbond_atom_site_label_D
_geom_hbond_atom_site_label_H
_geom_hbond_atom_site_label_A
_geom_hbond_distance_DH
_geom_hbond_distance_HA
_geom_hbond_distance_DA
_geom_hbond_angle_DHA
_geom_hbond_site_symmetry_A
_geom_hbond_publ_flag
O1 H1 F7 0.8400 2.0600 2.848(3) 155.00 2_645 yes
O2 H2A F11 1.01(3) 2.28(4) 3.211(3) 153(3) 2_645 yes
C2 H2 F10 0.9500 2.4200 3.322(3) 157.00 1_545 yes
C3 H3 F2 0.9500 2.4600 3.257(3) 142.00 2_645 yes
C4 H4 F9 1.0000 2.2100 3.062(3) 142.00 2_645 yes
C7 H7 F2 0.9500 2.1900 3.111(3) 165.00 2_645 yes
C8 H8A F6 0.9900 2.5000 3.351(3) 144.00 2_645 yes
C28 H28 F5 0.9500 2.4800 3.353(3) 153.00 2_655 yes
C32 H32 N9 0.9500 2.5600 3.243(4) 129.00 . yes
C34 H34A F8 0.9900 2.4900 3.475(4) 171.00 . yes
C42 H42C F3 0.9800 2.3100 3.203(4) 151.00 4_454 yes
C46 H46 O1 0.9500 2.4700 3.307(4) 147.00 1_655 yes
C54 H54A F10 0.9800 2.5400 3.344(5) 139.00 . yes

loop_
_geom_torsion_atom_site_label_1
_geom_torsion_atom_site_label_2
_geom_torsion_atom_site_label_3
_geom_torsion_atom_site_label_4
_geom_torsion
_geom_torsion_publ_flag
C5 Ag1 Ag2 C1 -32.43(10) no
C5 Ag1 Ag2 C31 147.68(10) no
C27 Ag1 Ag2 C1 145.22(10) no
C27 Ag1 Ag2 C31 -34.68(11) no
Ag2 Ag1 C5 N3 60.9(2) no
Ag2 Ag1 C5 N4 -127.3(2) no
Ag2 Ag1 C27 N5 168.2(2) no
Ag2 Ag1 C27 N6 -8.1(3) no
Ag1 Ag2 C1 N1 166.1(2) no
Ag1 Ag2 C1 N2 -11.0(2) no
Ag1 Ag2 C31 N7 64.3(2) no
Ag1 Ag2 C31 N8 -123.0(2) no
C2 N1 C1 Ag2 -176.58(18) no
C2 N1 C1 N2 1.0(3) no
C9 N1 C1 Ag2 5.9(4) no
C9 N1 C1 N2 -176.5(2) no
C1 N1 C2 C3 -0.6(3) no
C9 N1 C2 C3 177.0(2) no
C1 N1 C9 C10 86.5(3) no
C1 N1 C9 C14 -99.0(3) no
C2 N1 C9 C10 -90.7(3) no
C2 N1 C9 C14 83.7(3) no
C3 N2 C1 Ag2 176.47(19) no
C3 N2 C1 N1 -1.1(3) no
C4 N2 C1 Ag2 -2.6(3) no
C4 N2 C1 N1 179.8(2) no
C1 N2 C3 C2 0.8(3) no
C4 N2 C3 C2 179.8(2) no
C1 N2 C4 N3 86.8(3) no
C1 N2 C4 C8 -147.7(2) no
C3 N2 C4 N3 -92.1(3) no
C3 N2 C4 C8 33.4(3) no
C5 N3 C4 N2 -110.0(3) no
C5 N3 C4 C8 124.6(3) no
C7 N3 C4 N2 67.7(3) no
C7 N3 C4 C8 -57.7(4) no
C4 N3 C5 Ag1 -9.3(4) no
C4 N3 C5 N4 177.3(2) no
C7 N3 C5 Ag1 172.7(2) no
C7 N3 C5 N4 -0.7(3) no
C4 N3 C7 C6 -177.5(3) no
C5 N3 C7 C6 0.4(4) no
C6 N4 C5 Ag1 -172.5(2) no
C6 N4 C5 N3 0.7(3) no
C18 N4 C5 Ag1 12.2(4) no
C18 N4 C5 N3 -174.6(2) no
C5 N4 C6 C7 -0.5(4) no
C18 N4 C6 C7 174.8(3) no
C5 N4 C18 C19 80.0(3) no
C5 N4 C18 C23 -102.5(3) no
C6 N4 C18 C19 -94.7(3) no
C6 N4 C18 C23 82.8(4) no
C28 N5 C27 Ag1 -175.91(18) no
C28 N5 C27 N6 1.3(3) no
C35 N5 C27 Ag1 4.9(4) no
C35 N5 C27 N6 -178.0(2) no
C27 N5 C28 C29 -0.7(3) no
C35 N5 C28 C29 178.4(2) no
C27 N5 C35 C36 86.9(3) no
C27 N5 C35 C40 -91.2(3) no
C28 N5 C35 C36 -92.2(3) no
C28 N5 C35 C40 89.7(3) no
C29 N6 C27 Ag1 175.5(2) no
C29 N6 C27 N5 -1.3(3) no
C30 N6 C27 Ag1 -3.2(4) no
C30 N6 C27 N5 -180.0(2) no
C27 N6 C29 C28 0.9(3) no
C30 N6 C29 C28 179.5(2) no
C27 N6 C30 N7 81.8(3) no
C27 N6 C30 C34 -152.5(2) no
C29 N6 C30 N7 -96.7(3) no
C29 N6 C30 C34 29.1(4) no
C31 N7 C30 N6 -107.5(3) no
C31 N7 C30 C34 127.2(3) no
C33 N7 C30 N6 67.4(3) no
C33 N7 C30 C34 -57.8(3) no
C30 N7 C31 Ag2 -10.2(4) no
C30 N7 C31 N8 175.8(2) no
C33 N7 C31 Ag2 174.2(2) no
C33 N7 C31 N8 0.3(3) no
C30 N7 C33 C32 -175.2(2) no
C31 N7 C33 C32 0.2(3) no
C32 N8 C31 Ag2 -174.98(19) no
C32 N8 C31 N7 -0.7(3) no
C44 N8 C31 Ag2 8.2(4) no
C44 N8 C31 N7 -177.5(2) no
C31 N8 C32 C33 0.9(3) no
C44 N8 C32 C33 177.6(2) no
C31 N8 C44 C45 -78.0(3) no
C31 N8 C44 C49 100.8(3) no
C32 N8 C44 C45 105.6(3) no
C32 N8 C44 C49 -75.6(4) no
N1 C2 C3 N2 -0.1(3) no
N2 C4 C8 O1 175.5(2) no
N3 C4 C8 O1 -60.4(3) no
N4 C6 C7 N3 0.1(4) no
N1 C9 C10 C11 172.8(2) no
N1 C9 C10 C15 -5.5(4) no
C14 C9 C10 C11 -1.4(4) no
C14 C9 C10 C15 -179.7(3) no
N1 C9 C14 C13 -172.3(2) no
N1 C9 C14 C17 8.0(4) no
C10 C9 C14 C13 1.9(4) no
C10 C9 C14 C17 -177.8(3) no
C9 C10 C11 C12 -0.6(4) no
C15 C10 C11 C12 177.7(3) no
C10 C11 C12 C13 2.1(5) no
C10 C11 C12 C16 -178.3(3) no
C11 C12 C13 C14 -1.6(5) no
C16 C12 C13 C14 178.8(3) no
C12 C13 C14 C9 -0.3(4) no
C12 C13 C14 C17 179.4(3) no
N4 C18 C19 C20 177.6(2) no
N4 C18 C19 C24 -1.7(4) no
C23 C18 C19 C20 0.2(4) no
C23 C18 C19 C24 -179.1(3) no
N4 C18 C23 C22 -177.3(2) no
N4 C18 C23 C26 1.9(4) no
C19 C18 C23 C22 0.0(4) no
C19 C18 C23 C26 179.3(3) no
C18 C19 C20 C21 0.2(4) no
C24 C19 C20 C21 179.5(3) no
C19 C20 C21 C22 -0.8(4) no
C19 C20 C21 C25 179.0(3) no
C20 C21 C22 C23 1.0(4) no
C25 C21 C22 C23 -178.8(3) no
C21 C22 C23 C18 -0.6(4) no
C21 C22 C23 C26 -179.9(3) no
N5 C28 C29 N6 -0.1(3) no
N6 C30 C34 O2 175.6(2) no
N7 C30 C34 O2 -60.6(3) no
N8 C32 C33 N7 -0.7(3) no
N5 C35 C36 C37 -179.0(3) no
N5 C35 C36 C41 2.1(4) no
C40 C35 C36 C37 -1.0(4) no
C40 C35 C36 C41 -179.9(3) no
N5 C35 C40 C39 -179.7(2) no
N5 C35 C40 C43 0.6(4) no
C36 C35 C40 C39 2.3(4) no
C36 C35 C40 C43 -177.4(3) no
C35 C36 C37 C38 -1.0(5) no
C41 C36 C37 C38 177.9(3) no
C36 C37 C38 C39 1.5(5) no
C36 C37 C38 C42 -179.7(3) no
C37 C38 C39 C40 -0.1(5) no
C42 C38 C39 C40 -178.8(3) no
C38 C39 C40 C35 -1.7(4) no
C38 C39 C40 C43 177.9(3) no
N8 C44 C45 C46 175.9(3) no
N8 C44 C45 C50 -4.2(4) no
C49 C44 C45 C46 -2.8(4) no
C49 C44 C45 C50 177.1(3) no
N8 C44 C49 C48 -176.0(3) no
N8 C44 C49 C52 4.5(4) no
C45 C44 C49 C48 2.7(5) no
C45 C44 C49 C52 -176.8(3) no
C44 C45 C46 C47 0.1(5) no
C50 C45 C46 C47 -179.9(3) no
C45 C46 C47 C48 2.6(5) no
C45 C46 C47 C51 -176.7(3) no
C46 C47 C48 C49 -2.7(5) no
C51 C47 C48 C49 176.5(3) no
C47 C48 C49 C44 0.2(5) no
C47 C48 C49 C52 179.7(3) no
